data_1559594
loop_
_publ_author_name
'Pi\~neiro-L\'opez, Luc\'ia'
'Valverde-Mu\~noz, Francisco-Javier'
'Trzop, Elzbieta'
'Mu\~noz, M Carmen'
'Seredyuk, Maksym'
'Castells-Gil, Javier'
'da Silva, Iv\'an'
'Mart\'i-Gastaldo, Carlos'
'Collet, Eric'
'Real, Jos\'e Antonio'

_publ_section_title
;
 Guest induced reversible on-off switching of elastic frustration in a 3D
 spin crossover coordination polymer with room temperature hysteretic
 behaviour.
;
_journal_issue 4
_journal_name_full 'Chemical science'
_journal_page_first 1317
_journal_page_last 1326
_journal_paper_doi 10.1039/d0sc04420b
_journal_volume 12
_journal_year 2020
_chemical_formula_moiety '0.5(C32 H16 Au4 Fe2 N12), C6 H5 N O2'
_chemical_formula_sum 'C22 H13 Au2 Fe N7 O2'
_chemical_formula_weight 857.18
_chemical_melting_point ?
_chemical_properties_physical Photo-sensitive
_space_group_crystal_system monoclinic
_space_group_IT_number 13
_space_group_name_Hall '-P 2yac'
_space_group_name_H-M_alt 'P 1 2/n 1'
_atom_sites_solution_hydrogens geom
_atom_sites_solution_primary dual
_atom_sites_solution_secondary difmap
_audit_update_record
;
2020-06-17 deposited with the CCDC.	2020-11-23 downloaded from the CCDC.
;
_cell_angle_alpha 90
_cell_angle_beta 91.852(2)
_cell_angle_gamma 90
_cell_formula_units_Z 2
_cell_length_a 10.1150(2)
_cell_length_b 11.1318(2)
_cell_length_c 10.1239(2)
_cell_measurement_reflns_used 5081
_cell_measurement_temperature 140
_cell_measurement_theta_max 32.6390
_cell_measurement_theta_min 3.4240
_cell_volume 1139.34(4)
_computing_cell_refinement 'CrysAlisPro 1.171.38.46 (Rigaku OD, 2015)'
_computing_data_collection 'CrysAlisPro 1.171.38.46 (Rigaku OD, 2015)'
_computing_data_reduction 'CrysAlisPro 1.171.38.46 (Rigaku OD, 2015)'
_computing_molecular_graphics 'Mercury 4.0 (Macrae et al.,2020)'
_computing_publication_material 'Olex2 (Dolomanov et al., 2009)'
_computing_structure_refinement 'ShelXL (Sheldrick, 2015)'
_computing_structure_solution 'ShelXT (Sheldrick, 2015)'
_diffrn_ambient_temperature 140.0
_diffrn_detector 'CCD plate'
_diffrn_detector_area_resol_mean 16.1852
_diffrn_detector_type Sapphire3
_diffrn_measured_fraction_theta_full 0.998
_diffrn_measured_fraction_theta_max 0.998
_diffrn_measurement_details
;
List of Runs (angles in degrees, time in seconds):

  # Type    Start    End  Width  t~exp~   \w     \q     \k     \f   Frames
#--------------------------------------------------------------------------
  1  \w   -109.00 -70.00   1.00   30.00    --  -30.39 178.00 -30.00   39
  2  \w   -110.00 -43.00   1.00   30.00    --  -30.39 178.00-180.00   67
  3  \w     -6.00  39.00   1.00   30.00    --  -30.39  57.00 -30.00   45
  4  \w   -101.00 -19.00   1.00   30.00    --  -30.39 -57.00-180.00   82
  5  \w      9.00  77.00   1.00   30.00    --   32.27 -99.00-180.00   68
  6  \w     60.00 114.00   1.00   30.00    --   32.27-178.00  90.00   54
  7  \w    -35.00  99.00   1.00   30.00    --   32.27 -19.00   0.00  134
;
_diffrn_measurement_device 'four-circle diffractometer'
_diffrn_measurement_device_type 'Xcalibur, Sapphire3'
_diffrn_measurement_method '\w scans'
_diffrn_orient_matrix_type 'CrysAlisPro convention (1999,Acta A55,543-557)'
_diffrn_orient_matrix_UB_11 -0.0431839000
_diffrn_orient_matrix_UB_12 0.0408449000
_diffrn_orient_matrix_UB_13 -0.0334152000
_diffrn_orient_matrix_UB_21 0.0066710000
_diffrn_orient_matrix_UB_22 0.0406776000
_diffrn_orient_matrix_UB_23 0.0537832000
_diffrn_orient_matrix_UB_31 0.0548364000
_diffrn_orient_matrix_UB_32 0.0272712000
_diffrn_orient_matrix_UB_33 -0.0300383000
_diffrn_radiation_monochromator graphite
_diffrn_radiation_probe x-ray
_diffrn_radiation_type MoK\a
_diffrn_radiation_wavelength 0.71073
_diffrn_reflns_av_R_equivalents 0.0293
_diffrn_reflns_av_unetI/netI 0.0266
_diffrn_reflns_Laue_measured_fraction_full 0.998
_diffrn_reflns_Laue_measured_fraction_max 0.998
_diffrn_reflns_limit_h_max 12
_diffrn_reflns_limit_h_min -12
_diffrn_reflns_limit_k_max 14
_diffrn_reflns_limit_k_min -10
_diffrn_reflns_limit_l_max 12
_diffrn_reflns_limit_l_min -12
_diffrn_reflns_number 9626
_diffrn_reflns_point_group_measured_fraction_full 0.998
_diffrn_reflns_point_group_measured_fraction_max 0.998
_diffrn_reflns_theta_full 25.242
_diffrn_reflns_theta_max 27.000
_diffrn_reflns_theta_min 3.347
_diffrn_source 'fine-focus sealed X-ray tube'
_diffrn_source_type 'Enhance (Mo) X-ray Source'
_exptl_absorpt_coefficient_mu 13.508
_exptl_absorpt_correction_T_max 0.820
_exptl_absorpt_correction_T_min 0.596
_exptl_absorpt_correction_type analytical
_exptl_absorpt_process_details
;
CrysAlisPro 1.171.38.46 (Rigaku Oxford Diffraction, 2015)
Analytical numeric absorption correction using a multifaceted crystal
			model based on expressions derived by R.C. Clark & J.S. Reid.
(Clark, R. C. & Reid, J. S. (1995). Acta Cryst. A51, 887-897)
Empirical absorption correction using spherical harmonics,
 implemented in SCALE3 ABSPACK scaling algorithm.
;
_exptl_crystal_colour 'dark orange'
_exptl_crystal_colour_modifier dark
_exptl_crystal_colour_primary orange
_exptl_crystal_density_diffrn 2.499
_exptl_crystal_density_meas ?
_exptl_crystal_density_method none
_exptl_crystal_description block
_exptl_crystal_F_000 788
_exptl_crystal_preparation 'Magnetic properties'
_exptl_crystal_size_max 0.099
_exptl_crystal_size_mid 0.093
_exptl_crystal_size_min 0.032
_refine_diff_density_max 2.096
_refine_diff_density_min -1.350
_refine_diff_density_rms 0.157
_refine_ls_extinction_method none
_refine_ls_goodness_of_fit_ref 1.072
_refine_ls_hydrogen_treatment constr
_refine_ls_matrix_type full
_refine_ls_number_parameters 180
_refine_ls_number_reflns 2494
_refine_ls_number_restraints 43
_refine_ls_restrained_S_all 1.106
_refine_ls_R_factor_all 0.0349
_refine_ls_R_factor_gt 0.0272
_refine_ls_shift/su_max 0.000
_refine_ls_shift/su_mean 0.000
_refine_ls_structure_factor_coef Fsqd
_refine_ls_weighting_details 'w=1/[\s^2^(Fo^2^)+(0.0236P)^2^+6.0506P] where P=(Fo^2^+2Fc^2^)/3'
_refine_ls_weighting_scheme calc
_refine_ls_wR_factor_gt 0.0625
_refine_ls_wR_factor_ref 0.0660
_reflns_Friedel_coverage 0.000
_reflns_number_gt 2096
_reflns_number_total 2494
_reflns_threshold_expression 'I > 2\s(I)'
_cod_data_source_file d0sc04420b2.cif
_cod_data_source_block FeAu140K
_cod_depositor_comments
;
The following automatic conversions were performed:

data item '_chemical_melting_point' value 'not measured' was changed
to '?' -- the value is undefined or not given.

data item '_exptl_crystal_density_meas' value 'not measured' was
changed to '?' -- the value is perceived as not measured.

Automatic conversion script
Id: cif_fix_values 7556 2019-12-06 15:28:31Z antanas 

 Adding full bibliography for 1559588--1559595.cif.

 Adding full bibliography for 1559588--1559595.cif.
;
_cod_database_code 1559594
_chemical_oxdiff_formula 'C22 H13 Au2 Fe N7 O2'
_shelx_space_group_comment
;
The symmetry employed for this shelxl refinement is uniquely defined
by the following loop, which should always be used as a source of
symmetry information in preference to the above space-group names.
They are only intended as comments.
;
_reflns_odcompleteness_completeness 99.82
_reflns_odcompleteness_iscentric 1
_reflns_odcompleteness_theta 31.44
_olex2_refinement_description
;
1. Fixed Uiso
 At 1.2 times of:
  All C(H) groups
2. Restrained distances
 C12-C13
 1.4 with sigma of 0.01
 O1-N5 = O2-N5
 1.2 with sigma of 0.01
 C11-C12
 1.4 with sigma of 0.01
 N5-C11
 1.5 with sigma of 0.01
 O1-O2
 2.1 with sigma of 0.01
 C11-C13
 2.4 with sigma of 0.01
3. Uiso/Uaniso restraints and constraints
Uanis(C12) \\sim Ueq, Uanis(C11) \\sim Ueq, Uanis(N5) \\sim Ueq, Uanis(O1)
\\sim Ueq: with sigma of 0.01 and sigma for terminal atoms of 0.02
Uanis(O2) \\sim Ueq, Uanis(C13) \\sim Ueq: with sigma of 0.005 and sigma for
terminal atoms of 0.01
4. Others
 Fixed Sof: O1(0.5) O2(0.5) N5(0.5) H2(0.5) H5(0.5) C7(0.5) H7(0.5) C8(0.5)
 H8(0.5) H11(0.5)
5.a Aromatic/amide H refined with riding coordinates:
 C1(H1), C2(H2), C5(H5), C6(H6), C7(H7), C8(H8), C11(H11), C12(H12), C13(H13)
;
_olex2_submission_special_instructions 'No special instructions were received'
_oxdiff_exptl_absorpt_empirical_details
;
Empirical correction (ABSPACK) includes:
- Absorption correction using spherical harmonics
- Frame scaling
;
_oxdiff_exptl_absorpt_empirical_full_max 1.316
_oxdiff_exptl_absorpt_empirical_full_min 0.857

loop_
_space_group_symop_operation_xyz
'x, y, z'
'-x+1/2, y, -z+1/2'
'-x, -y, -z'
'x-1/2, -y, z-1/2'

loop_
_atom_site_label
_atom_site_type_symbol
_atom_site_fract_x
_atom_site_fract_y
_atom_site_fract_z
_atom_site_U_iso_or_equiv
_atom_site_adp_type
_atom_site_occupancy
_atom_site_site_symmetry_order
_atom_site_calc_flag
_atom_site_refinement_flags_posn
_atom_site_refinement_flags_adp
_atom_site_refinement_flags_occupancy
_atom_site_disorder_assembly
_atom_site_disorder_group
Au1 Au 0.750000 -0.13572(3) 0.750000 0.02895(10) Uani 1 2 d S T P . .
Au2 Au 0.250000 -0.13343(3) 0.250000 0.02284(10) Uani 1 2 d S T P . .
Fe1 Fe 0.250000 -0.13867(8) 0.750000 0.00917(19) Uani 1 2 d S T P . .
O1 O 0.815(2) 0.4117(14) 0.631(2) 0.136(7) Uani 0.5 1 d D U . A 6
O2 O 0.8088(19) 0.6010(14) 0.6093(18) 0.117(6) Uani 0.5 1 d D U . A 6
N1 N 0.250000 0.0417(6) 0.750000 0.0155(12) Uani 1 2 d S T P . .
N2 N 0.250000 0.6795(5) 0.750000 0.0145(12) Uani 1 2 d S T P . .
N3 N 0.4408(4) -0.1378(4) 0.7452(4) 0.0178(9) Uani 1 1 d . . . . .
N4 N 0.2407(4) -0.1377(4) 0.5591(4) 0.0163(9) Uani 1 1 d . . . . .
N5 N 0.7604(12) 0.5054(15) 0.6088(17) 0.074(5) Uani 0.5 1 d D U . A 6
C1 C 0.3452(6) 0.1049(5) 0.8157(5) 0.0229(12) Uani 1 1 d . . . . .
H1 H 0.412235 0.062225 0.863882 0.027 Uiso 1 1 calc R . . . .
C2 C 0.3493(6) 0.2303(5) 0.8159(6) 0.0305(14) Uani 1 1 d . . . . .
H2 H 0.419898 0.271051 0.861055 0.037 Uiso 0.5 1 calc R . . B 1
C3 C 0.250000 0.2957(7) 0.750000 0.032(2) Uani 1 2 d S T P D .
C4 C 0.250000 0.4268(7) 0.750000 0.031(2) Uani 1 2 d S T P D .
C5 C 0.3546(6) 0.4920(5) 0.8094(6) 0.0273(13) Uani 1 1 d . . . . .
H5 H 0.427676 0.451377 0.850183 0.033 Uiso 0.5 1 calc R . . C 1
C6 C 0.3500(5) 0.6169(5) 0.8079(5) 0.0192(11) Uani 1 1 d . . . . .
H6 H 0.420717 0.660063 0.849642 0.023 Uiso 1 1 calc R . . . .
C7 C 0.4443(10) 0.2983(10) 0.8701(11) 0.021(2) Uani 0.5 1 d . . . D 2
H7 H 0.514709 0.259236 0.917280 0.026 Uiso 0.5 1 calc R . . D 2
C8 C 0.4474(10) 0.4220(9) 0.8624(10) 0.018(2) Uani 0.5 1 d . . . D 2
H8 H 0.523978 0.460699 0.898806 0.021 Uiso 0.5 1 calc R . . D 2
C9 C 0.5531(6) -0.1379(5) 0.7450(6) 0.0251(12) Uani 1 1 d . . . . .
C10 C 0.2418(6) -0.1364(5) 0.4465(5) 0.0217(11) Uani 1 1 d . . . . .
C11 C 0.6221(9) 0.5041(11) 0.5554(10) 0.093(4) Uani 1 1 d D U . . .
H11 H 0.708855 0.502129 0.594146 0.111 Uiso 0.5 1 calc R . . A 7
C12 C 0.5552(9) 0.3970(8) 0.5352(8) 0.059(2) Uani 1 1 d D U . . .
H12 H 0.597551 0.324589 0.562653 0.071 Uiso 1 1 calc R . . . .
C13 C 0.4305(10) 0.3901(12) 0.4775(10) 0.090(3) Uani 1 1 d D U . . .
H13 H 0.385784 0.316136 0.462337 0.108 Uiso 1 1 calc R . . . .

loop_
_atom_site_aniso_label
_atom_site_aniso_U_11
_atom_site_aniso_U_22
_atom_site_aniso_U_33
_atom_site_aniso_U_23
_atom_site_aniso_U_13
_atom_site_aniso_U_12
Au1 0.00945(15) 0.01727(17) 0.0603(2) 0.000 0.00357(13) 0.000
Au2 0.04159(19) 0.01662(16) 0.01035(14) 0.000 0.00142(11) 0.000
Fe1 0.0091(4) 0.0076(5) 0.0108(4) 0.000 0.0006(3) 0.000
O1 0.125(13) 0.156(15) 0.125(13) 0.011(12) -0.027(11) 0.006(12)
O2 0.141(10) 0.111(9) 0.101(9) -0.027(8) 0.032(8) -0.024(8)
N1 0.016(3) 0.013(3) 0.018(3) 0.000 0.006(2) 0.000
N2 0.020(3) 0.010(3) 0.013(3) 0.000 0.006(2) 0.000
N3 0.014(2) 0.015(2) 0.025(2) -0.0022(18) 0.0029(17) 0.0002(17)
N4 0.022(2) 0.010(2) 0.016(2) 0.0005(17) 0.0019(16) -0.0013(17)
N5 0.081(8) 0.076(8) 0.066(8) -0.006(7) 0.006(7) -0.009(7)
C1 0.027(3) 0.014(3) 0.028(3) -0.003(2) 0.004(2) -0.002(2)
C2 0.044(4) 0.016(3) 0.033(3) -0.009(2) 0.013(3) -0.011(3)
C3 0.054(6) 0.012(4) 0.030(4) 0.000 0.023(4) 0.000
C4 0.056(6) 0.011(4) 0.027(4) 0.000 0.022(4) 0.000
C5 0.038(3) 0.021(3) 0.024(3) 0.005(2) 0.012(2) 0.011(3)
C6 0.026(3) 0.012(3) 0.020(2) 0.002(2) 0.006(2) 0.004(2)
C7 0.010(5) 0.025(6) 0.027(5) 0.004(5) -0.008(4) 0.004(4)
C8 0.014(5) 0.012(5) 0.026(5) -0.004(4) -0.011(4) 0.005(4)
C9 0.018(3) 0.016(3) 0.041(3) -0.002(2) 0.002(2) -0.004(2)
C10 0.035(3) 0.015(3) 0.015(3) 0.000(2) 0.003(2) -0.003(2)
C11 0.080(6) 0.146(9) 0.053(5) -0.005(6) 0.036(5) 0.028(6)
C12 0.081(6) 0.054(5) 0.042(4) 0.008(4) 0.024(4) 0.037(4)
C13 0.099(5) 0.098(5) 0.074(5) -0.010(4) 0.030(4) 0.002(4)

loop_
_atom_type_symbol
_atom_type_description
_atom_type_scat_dispersion_real
_atom_type_scat_dispersion_imag
_atom_type_scat_source
C C 0.0033 0.0016 'International Tables Vol C Tables 4.2.6.8 and 6.1.1.4'
H H 0.0000 0.0000 'International Tables Vol C Tables 4.2.6.8 and 6.1.1.4'
Au Au -2.0133 8.8022 'International Tables Vol C Tables 4.2.6.8 and 6.1.1.4'
Fe Fe 0.3463 0.8444 'International Tables Vol C Tables 4.2.6.8 and 6.1.1.4'
N N 0.0061 0.0033 'International Tables Vol C Tables 4.2.6.8 and 6.1.1.4'
O O 0.0106 0.0060 'International Tables Vol C Tables 4.2.6.8 and 6.1.1.4'

loop_
_exptl_crystal_face_index_h
_exptl_crystal_face_index_k
_exptl_crystal_face_index_l
_exptl_crystal_face_perp_dist
-12 -7 -1 0.0378
12 7 1 0.0378
0 1 -14 0.0434
13 -5 -5 0.0511
0 -1 14 0.0456
-13 1 6 0.0369
-1 16 -1 0.0125
1 -16 1 0.0199

loop_
_geom_angle_atom_site_label_1
_geom_angle_atom_site_label_2
_geom_angle_atom_site_label_3
_geom_angle
_geom_angle_site_symmetry_1
_geom_angle_site_symmetry_3
_geom_angle_publ_flag
C9 Au1 Au2 90.70(16) . 3_656 ?
C9 Au1 Au2 90.70(16) 2_656 3_656 ?
C9 Au1 C9 178.6(3) 2_656 . ?
C10 Au2 Au1 90.96(16) 2 3_656 ?
C10 Au2 Au1 90.96(16) . 3_656 ?
C10 Au2 C10 178.1(3) . 2 ?
N1 Fe1 N2 180.0 . 1_545 ?
N3 Fe1 N1 89.72(13) 2_556 . ?
N3 Fe1 N1 89.72(13) . . ?
N3 Fe1 N2 90.28(13) . 1_545 ?
N3 Fe1 N2 90.28(13) 2_556 1_545 ?
N3 Fe1 N3 179.4(3) 2_556 . ?
N4 Fe1 N1 89.68(13) . . ?
N4 Fe1 N1 89.68(13) 2_556 . ?
N4 Fe1 N2 90.32(13) 2_556 1_545 ?
N4 Fe1 N2 90.32(13) . 1_545 ?
N4 Fe1 N3 90.50(19) 2_556 . ?
N4 Fe1 N3 89.50(19) . . ?
N4 Fe1 N3 90.50(19) . 2_556 ?
N4 Fe1 N3 89.50(19) 2_556 2_556 ?
N4 Fe1 N4 179.4(3) . 2_556 ?
C1 N1 Fe1 121.4(3) 2_556 . ?
C1 N1 Fe1 121.4(3) . . ?
C1 N1 C1 117.2(7) 2_556 . ?
C6 N2 Fe1 121.2(3) . 1_565 ?
C6 N2 Fe1 121.2(3) 2_556 1_565 ?
C6 N2 C6 117.7(6) 2_556 . ?
C9 N3 Fe1 178.6(5) . . ?
C10 N4 Fe1 176.6(5) . . ?
O1 N5 C11 118.9(15) . . ?
O2 N5 O1 127.0(13) . . ?
O2 N5 C11 113.5(15) . . ?
N1 C1 H1 118.6 . . ?
N1 C1 C2 122.9(6) . . ?
C2 C1 H1 118.6 . . ?
C1 C2 H2 120.0 . . ?
C3 C2 C1 120.0(6) . . ?
C3 C2 H2 120.0 . . ?
C7 C2 C1 126.3(8) . . ?
C7 C2 C3 113.7(7) . . ?
C2 C3 C2 117.1(7) . 2_556 ?
C2 C3 C4 121.5(4) 2_556 . ?
C2 C3 C4 121.5(4) . . ?
C5 C4 C3 121.2(4) 2_556 . ?
C5 C4 C3 121.2(4) . . ?
C5 C4 C5 117.7(7) . 2_556 ?
C4 C5 H5 120.4 . . ?
C6 C5 C4 119.2(6) . . ?
C6 C5 H5 120.4 . . ?
C8 C5 C4 112.7(7) . . ?
C8 C5 C6 128.1(7) . . ?
N2 C6 C5 123.1(6) . . ?
N2 C6 H6 118.4 . . ?
C5 C6 H6 118.4 . . ?
C2 C7 H7 117.9 . . ?
C2 C7 C8 124.3(9) . . ?
C8 C7 H7 117.9 . . ?
C5 C8 C7 126.5(9) . . ?
C5 C8 H8 116.8 . . ?
C7 C8 H8 116.8 . . ?
N3 C9 Au1 178.3(6) . . ?
N4 C10 Au2 178.1(5) . . ?
C12 C11 N5 120.8(12) . . ?
C12 C11 H11 118.8 . . ?
C13 C11 N5 116.6(13) 3_666 . ?
C13 C11 H11 118.8 3_666 . ?
C13 C11 C12 122.5(10) 3_666 . ?
C11 C12 H12 118.4 . . ?
C13 C12 C11 123.2(8) . . ?
C13 C12 H12 118.4 . . ?
C11 C13 C12 114.3(10) 3_666 . ?
C11 C13 H13 122.9 3_666 . ?
C12 C13 H13 122.9 . . ?

loop_
_geom_bond_atom_site_label_1
_geom_bond_atom_site_label_2
_geom_bond_distance
_geom_bond_site_symmetry_2
_geom_bond_publ_flag
Au1 Au2 2.9962(4) 3_656 ?
Au1 C9 1.991(6) . ?
Au1 C9 1.991(6) 2_656 ?
Au2 C10 1.994(5) 2 ?
Au2 C10 1.994(5) . ?
Fe1 N1 2.007(6) . ?
Fe1 N2 2.025(6) 1_545 ?
Fe1 N3 1.932(4) 2_556 ?
Fe1 N3 1.932(4) . ?
Fe1 N4 1.932(4) . ?
Fe1 N4 1.932(4) 2_556 ?
O1 N5 1.197(9) . ?
O2 N5 1.172(9) . ?
N1 C1 1.350(6) . ?
N1 C1 1.350(6) 2_556 ?
N2 C6 1.346(6) 2_556 ?
N2 C6 1.346(6) . ?
N3 C9 1.136(7) . ?
N4 C10 1.141(6) . ?
N5 C11 1.483(9) . ?
C1 H1 0.9500 . ?
C1 C2 1.397(8) . ?
C2 H2 0.9500 . ?
C2 C3 1.393(8) . ?
C2 C7 1.327(12) . ?
C3 C4 1.460(11) . ?
C4 C5 1.402(8) 2_556 ?
C4 C5 1.402(8) . ?
C5 H5 0.9500 . ?
C5 C6 1.391(7) . ?
C5 C8 1.321(11) . ?
C6 H6 0.9500 . ?
C7 H7 0.9500 . ?
C7 C8 1.380(15) . ?
C8 H8 0.9500 . ?
C11 H11 0.9500 . ?
C11 C12 1.383(8) . ?
C11 C13 1.329(15) 3_666 ?
C12 H12 0.9500 . ?
C12 C13 1.375(8) . ?
C13 H13 0.9500 . ?

loop_
_geom_torsion_atom_site_label_1
_geom_torsion_atom_site_label_2
_geom_torsion_atom_site_label_3
_geom_torsion_atom_site_label_4
_geom_torsion
_geom_torsion_site_symmetry_1
_geom_torsion_site_symmetry_2
_geom_torsion_site_symmetry_3
_geom_torsion_site_symmetry_4
_geom_torsion_publ_flag
Fe1 N1 C1 C2 178.9(4) . . . . ?
Fe1 N2 C6 C5 -179.5(4) 1_565 . . . ?
O1 N5 C11 C12 2(2) . . . . ?
O1 N5 C11 C13 -174.9(18) . . . 3_666 ?
O2 N5 C11 C12 173.3(15) . . . . ?
O2 N5 C11 C13 -4(2) . . . 3_666 ?
N1 C1 C2 C3 2.2(8) . . . . ?
N1 C1 C2 C7 -174.9(7) . . . . ?
N5 C11 C12 C13 -175.3(11) . . . . ?
C1 N1 C1 C2 -1.1(4) 2_556 . . . ?
C1 C2 C3 C2 -1.0(4) . . . 2_556 ?
C1 C2 C3 C4 179.0(4) . . . . ?
C1 C2 C7 C8 176.7(8) . . . . ?
C2 C3 C4 C5 4.1(4) 2_556 . . 2_556 ?
C2 C3 C4 C5 -175.9(4) 2_556 . . . ?
C2 C3 C4 C5 -175.9(4) . . . 2_556 ?
C2 C3 C4 C5 4.1(4) . . . . ?
C2 C7 C8 C5 5.0(18) . . . . ?
C3 C2 C7 C8 -0.5(13) . . . . ?
C3 C4 C5 C6 -179.5(3) . . . . ?
C3 C4 C5 C8 -0.1(7) . . . . ?
C4 C5 C6 N2 -1.0(7) . . . . ?
C4 C5 C8 C7 -4.3(13) . . . . ?
C5 C4 C5 C6 0.5(3) 2_556 . . . ?
C5 C4 C5 C8 179.9(7) 2_556 . . . ?
C6 N2 C6 C5 0.5(4) 2_556 . . . ?
C6 C5 C8 C7 175.1(9) . . . . ?
C7 C2 C3 C2 176.4(7) . . . 2_556 ?
C7 C2 C3 C4 -3.6(7) . . . . ?
C8 C5 C6 N2 179.7(7) . . . . ?
C11 C12 C13 C11 -1.3(16) . . . 3_666 ?
C13 C11 C12 C13 1.4(17) 3_666 . . . ?

loop_
_exptl_oxdiff_crystal_face_indexfrac_h
_exptl_oxdiff_crystal_face_indexfrac_k
_exptl_oxdiff_crystal_face_indexfrac_l
_exptl_oxdiff_crystal_face_x
_exptl_oxdiff_crystal_face_y
_exptl_oxdiff_crystal_face_z
-12.3756 -6.8001 -1.4907 0.3065 -0.4393 -0.8193
12.3756 6.8001 1.4907 -0.3065 0.4393 0.8193
0.1462 1.1255 -14.2797 0.5168 -0.7213 0.4676
12.6656 -4.9401 -5.0234 -0.5809 -0.3866 0.7107
0.3362 -0.6316 13.7896 -0.5011 0.7182 -0.4130
-12.6547 1.4878 5.9773 0.4075 0.2976 -0.8329
-0.9857 15.9667 -1.0242 0.7290 0.5878 0.4121
0.9857 -15.9667 1.0242 -0.7290 -0.5878 -0.4121
